data_1522960
loop_
_publ_author_name
'Stoehr, J.'
'Schaefer, H.'

_publ_section_title
;
 Ga-Clusterverbaende im Li3 Ga14
;
_journal_name_full 'Revue de Chimie Minerale'
_journal_page_first 122
_journal_page_last 127
_journal_volume 19
_journal_year 1982
_chemical_formula_sum 'Ga14 Li3'
_space_group_IT_number 166
_symmetry_space_group_name_Hall '-R 3 2"'
_symmetry_space_group_name_H-M 'R -3 m :H'
_cell_angle_alpha 90
_cell_angle_beta 90
_cell_angle_gamma 120
_cell_formula_units_Z 3
_cell_length_a 8.461
_cell_length_b 8.461
_cell_length_c 16.845
_cell_volume 1044.348
_citation_journal_id_ASTM RVCMA8
_cod_data_source_file Stoehr_RVCMA8_1982_196.cif
_cod_data_source_block Ga14Li3
_cod_database_code 1522960

loop_
_symmetry_equiv_pos_as_xyz
x,y,z
-y,x-y,z
-x+y,-x,z
y,x,-z
-x,-x+y,-z
x-y,-y,-z
-x,-y,-z
y,-x+y,-z
x-y,x,-z
-y,-x,z
x,x-y,z
-x+y,y,z
x+2/3,y+1/3,z+1/3
-y+2/3,x-y+1/3,z+1/3
-x+y+2/3,-x+1/3,z+1/3
y+2/3,x+1/3,-z+1/3
-x+2/3,-x+y+1/3,-z+1/3
x-y+2/3,-y+1/3,-z+1/3
-x+2/3,-y+1/3,-z+1/3
y+2/3,-x+y+1/3,-z+1/3
x-y+2/3,x+1/3,-z+1/3
-y+2/3,-x+1/3,z+1/3
x+2/3,x-y+1/3,z+1/3
-x+y+2/3,y+1/3,z+1/3
x+1/3,y+2/3,z+2/3
-y+1/3,x-y+2/3,z+2/3
-x+y+1/3,-x+2/3,z+2/3
y+1/3,x+2/3,-z+2/3
-x+1/3,-x+y+2/3,-z+2/3
x-y+1/3,-y+2/3,-z+2/3
-x+1/3,-y+2/3,-z+2/3
y+1/3,-x+y+2/3,-z+2/3
x-y+1/3,x+2/3,-z+2/3
-y+1/3,-x+2/3,z+2/3
x+1/3,x-y+2/3,z+2/3
-x+y+1/3,y+2/3,z+2/3

loop_
_atom_site_label
_atom_site_type_symbol
_atom_site_fract_x
_atom_site_fract_y
_atom_site_fract_z
_atom_site_occupancy
_atom_site_U_iso_or_equiv
Ga2 Ga 0.7721 0.2279 0.2182 1 0.0
Ga3 Ga 0.8391 0.1609 0.3644 1 0.0
Ga1 Ga 0 0 0.4216 1 0.0
Li1 Li 0.796 0.204 0.583 0.5 0.0
